data_1565554
loop_
_publ_author_name
'Williams, Cody'
'Ferreira, Michel'
'Tilloy, S\'ebastien'
'Monflier, Eric'
'Mapolie, Selwyn F.'
'Smith, Gregory S.'

_publ_section_title
;
 Fr\'echet-type metallodendrons with N,P-iminophosphine Rh(I) complexes at
 the focal point: Synthesis and evaluation in the hydroformylation of
 1-octene
;
_journal_name_full 'Inorganica Chimica Acta'
_journal_page_first 119341
_journal_paper_doi 10.1016/j.ica.2019.119341
_journal_volume 502
_journal_year 2020
_chemical_formula_sum 'C35 H28 Cl N O4 P Rh'
_chemical_formula_weight 695.91
_space_group_crystal_system monoclinic
_space_group_IT_number 14
_space_group_name_Hall '-P 2yn'
_space_group_name_H-M_alt 'P 1 21/n 1'
_atom_sites_solution_hydrogens geom
_atom_sites_solution_primary direct
_atom_sites_solution_secondary difmap
_audit_creation_method SHELXL-2014/7
_cell_angle_alpha 90
_cell_angle_beta 100.4050(10)
_cell_angle_gamma 90
_cell_formula_units_Z 4
_cell_length_a 13.5854(8)
_cell_length_b 10.4098(6)
_cell_length_c 21.5335(12)
_cell_measurement_reflns_used 5075
_cell_measurement_temperature 100(2)
_cell_measurement_theta_max 26.30
_cell_measurement_theta_min 2.98
_cell_volume 2995.2(3)
_computing_cell_refinement 'SAINT (7.60a, Bruker AXS Inc., Madison, WI, USA, 2006)'
_computing_data_collection 'SAINT (7.60a, Bruker AXS Inc., Madison, WI, USA, 2006)'
_computing_data_reduction 'SAINT (7.60a, Bruker AXS Inc., Madison, WI, USA, 2006)'
_computing_molecular_graphics 'X-Seed (Barbour, 2001'
_computing_publication_material 'SHELXL-2014/7 (Sheldrick, 2014)'
_computing_structure_refinement 'SHELXL-2014/7 (Sheldrick, 2014)'
_computing_structure_solution 'SHELXS-97 (Sheldrick, 1997)'
_diffrn_ambient_temperature 100(2)
_diffrn_measured_fraction_theta_full 1.000
_diffrn_measured_fraction_theta_max 0.999
_diffrn_measurement_device_type 'Bruker Kappa Duo Apex II Diffractometer'
_diffrn_measurement_method '0.5\% \f scans and \w scans'
_diffrn_radiation_type MoK\a
_diffrn_radiation_wavelength 0.71073
_diffrn_reflns_av_R_equivalents 0.0466
_diffrn_reflns_av_unetI/netI 0.0504
_diffrn_reflns_Laue_measured_fraction_full 1.000
_diffrn_reflns_Laue_measured_fraction_max 0.999
_diffrn_reflns_limit_h_max 16
_diffrn_reflns_limit_h_min -16
_diffrn_reflns_limit_k_max 12
_diffrn_reflns_limit_k_min -13
_diffrn_reflns_limit_l_max 26
_diffrn_reflns_limit_l_min -26
_diffrn_reflns_number 24389
_diffrn_reflns_point_group_measured_fraction_full 1.000
_diffrn_reflns_point_group_measured_fraction_max 0.999
_diffrn_reflns_theta_full 25.242
_diffrn_reflns_theta_max 26.373
_diffrn_reflns_theta_min 1.923
_diffrn_source 'fine-focus sealed tube'
_exptl_absorpt_coefficient_mu 0.754
_exptl_absorpt_correction_T_max 1.000
_exptl_absorpt_correction_T_min 0.867
_exptl_absorpt_correction_type multi-scan
_exptl_absorpt_process_details 'SADABS (Sheldrick, 2001)'
_exptl_crystal_colour red
_exptl_crystal_density_diffrn 1.543
_exptl_crystal_description block
_exptl_crystal_F_000 1416
_exptl_crystal_size_max 0.120
_exptl_crystal_size_mid 0.070
_exptl_crystal_size_min 0.030
_exptl_transmission_factor_max 1.000
_exptl_transmission_factor_min 0.867
_refine_diff_density_max 0.529
_refine_diff_density_min -0.581
_refine_diff_density_rms 0.080
_refine_ls_extinction_coef .
_refine_ls_extinction_method none
_refine_ls_goodness_of_fit_ref 1.021
_refine_ls_hydrogen_treatment constr
_refine_ls_matrix_type full
_refine_ls_number_parameters 389
_refine_ls_number_reflns 6109
_refine_ls_number_restraints 0
_refine_ls_restrained_S_all 1.021
_refine_ls_R_factor_all 0.0607
_refine_ls_R_factor_gt 0.0342
_refine_ls_shift/su_max 0.001
_refine_ls_shift/su_mean 0.000
_refine_ls_structure_factor_coef Fsqd
_refine_ls_weighting_details 'w=1/[\s^2^(Fo^2^)+(0.0270P)^2^+1.1498P] where P=(Fo^2^+2Fc^2^)/3'
_refine_ls_weighting_scheme calc
_refine_ls_wR_factor_gt 0.0641
_refine_ls_wR_factor_ref 0.0710
_reflns_Friedel_coverage 0.000
_reflns_Friedel_fraction_full .
_reflns_Friedel_fraction_max .
_reflns_number_gt 4484
_reflns_number_total 6109
_reflns_threshold_expression 'I > 2\s(I)'
_cod_data_source_file ICA-2020-502-119341.cif
_cod_data_source_block CW160
_cod_depositor_comments
;
The following automatic conversions were performed:

data item '_exptl_crystal_density_meas' value 'not measured' was
changed to '?' -- the value is perceived as not measured.

Automatic conversion script
Id: cif_fix_values 8738 2021-04-28 16:35:53Z antanas 
;
_cod_original_sg_symbol_H-M 'P 21/n'
_cod_database_code 1565554
_shelx_shelxl_version_number 2014/7
_shelx_space_group_comment
;
The symmetry employed for this shelxl refinement is uniquely defined
by the following loop, which should always be used as a source of
symmetry information in preference to the above space-group names.
They are only intended as comments.
;
_shelx_estimated_absorpt_t_min 0.915
_shelx_estimated_absorpt_t_max 0.978

loop_
_space_group_symop_operation_xyz
'x, y, z'
'-x+1/2, y+1/2, -z+1/2'
'-x, -y, -z'
'x-1/2, -y-1/2, z-1/2'

loop_
_atom_site_label
_atom_site_type_symbol
_atom_site_fract_x
_atom_site_fract_y
_atom_site_fract_z
_atom_site_U_iso_or_equiv
_atom_site_adp_type
_atom_site_occupancy
_atom_site_site_symmetry_order
_atom_site_calc_flag
_atom_site_refinement_flags_posn
_atom_site_refinement_flags_adp
_atom_site_refinement_flags_occupancy
_atom_site_disorder_assembly
_atom_site_disorder_group
Rh1 Rh 0.19495(2) 0.00567(2) 0.14309(2) 0.01413(7) Uani 1 1 d . . . . .
Cl1 Cl 0.08188(5) 0.02942(7) 0.21539(3) 0.02473(18) Uani 1 1 d . . . . .
P1 P 0.30900(5) -0.00297(7) 0.08239(3) 0.01454(15) Uani 1 1 d . . . . .
O1 O 0.03058(15) -0.11308(19) 0.05147(9) 0.0252(5) Uani 1 1 d . . . . .
O2 O 0.37151(14) -0.05533(18) 0.45722(9) 0.0215(5) Uani 1 1 d . . . . .
O3 O 0.40841(16) -0.2163(2) 0.79089(9) 0.0292(5) Uani 1 1 d . . . . .
O4 O 0.33889(14) -0.37285(18) 0.72624(9) 0.0225(5) Uani 1 1 d . . . . .
N1 N 0.30834(16) 0.1042(2) 0.20566(10) 0.0149(5) Uani 1 1 d . . . . .
C1 C 0.0953(2) -0.0686(3) 0.08665(14) 0.0182(6) Uani 1 1 d . . . . .
C2 C 0.3574(2) 0.2019(3) 0.19035(13) 0.0177(6) Uani 1 1 d . . . . .
H2 H 0.3942 0.2505 0.2241 0.021 Uiso 1 1 calc R U . . .
C3 C 0.3620(2) 0.2455(3) 0.12587(13) 0.0165(6) Uani 1 1 d . . . . .
C4 C 0.3900(2) 0.3726(3) 0.11928(14) 0.0203(7) Uani 1 1 d . . . . .
H4 H 0.3999 0.4280 0.1550 0.024 Uiso 1 1 calc R U . . .
C5 C 0.4034(2) 0.4194(3) 0.06085(14) 0.0224(7) Uani 1 1 d . . . . .
H5 H 0.4206 0.5070 0.0565 0.027 Uiso 1 1 calc R U . . .
C6 C 0.3919(2) 0.3385(3) 0.00922(14) 0.0236(7) Uani 1 1 d . . . . .
H6 H 0.4024 0.3701 -0.0305 0.028 Uiso 1 1 calc R U . . .
C7 C 0.3646(2) 0.2101(3) 0.01531(13) 0.0188(6) Uani 1 1 d . . . . .
H7 H 0.3573 0.1546 -0.0202 0.023 Uiso 1 1 calc R U . . .
C8 C 0.34817(19) 0.1631(3) 0.07296(13) 0.0149(6) Uani 1 1 d . . . . .
C9 C 0.42518(19) -0.0833(2) 0.11847(12) 0.0139(6) Uani 1 1 d . . . . .
C10 C 0.5183(2) -0.0273(2) 0.11843(12) 0.0160(6) Uani 1 1 d . . . . .
H10 H 0.5225 0.0550 0.1001 0.019 Uiso 1 1 calc R U . . .
C11 C 0.6049(2) -0.0920(3) 0.14525(13) 0.0192(6) Uani 1 1 d . . . . .
H11 H 0.6685 -0.0541 0.1450 0.023 Uiso 1 1 calc R U . . .
C12 C 0.5988(2) -0.2116(3) 0.17230(14) 0.0236(7) Uani 1 1 d . . . . .
H12 H 0.6582 -0.2562 0.1901 0.028 Uiso 1 1 calc R U . . .
C13 C 0.5060(2) -0.2664(3) 0.17346(14) 0.0256(7) Uani 1 1 d . . . . .
H13 H 0.5019 -0.3478 0.1928 0.031 Uiso 1 1 calc R U . . .
C14 C 0.4199(2) -0.2027(3) 0.14653(14) 0.0207(7) Uani 1 1 d . . . . .
H14 H 0.3565 -0.2407 0.1472 0.025 Uiso 1 1 calc R U . . .
C15 C 0.2806(2) -0.0725(3) 0.00340(12) 0.0157(6) Uani 1 1 d . . . . .
C16 C 0.3438(2) -0.1615(3) -0.01801(13) 0.0185(6) Uani 1 1 d . . . . .
H16 H 0.4051 -0.1847 0.0083 0.022 Uiso 1 1 calc R U . . .
C17 C 0.3175(2) -0.2161(3) -0.07729(13) 0.0214(7) Uani 1 1 d . . . . .
H17 H 0.3609 -0.2764 -0.0916 0.026 Uiso 1 1 calc R U . . .
C18 C 0.2282(2) -0.1829(3) -0.11572(13) 0.0218(7) Uani 1 1 d . . . . .
H18 H 0.2103 -0.2208 -0.1563 0.026 Uiso 1 1 calc R U . . .
C19 C 0.1644(2) -0.0947(3) -0.09526(13) 0.0213(7) Uani 1 1 d . . . . .
H19 H 0.1032 -0.0719 -0.1218 0.026 Uiso 1 1 calc R U . . .
C20 C 0.1906(2) -0.0398(3) -0.03581(13) 0.0191(6) Uani 1 1 d . . . . .
H20 H 0.1470 0.0206 -0.0217 0.023 Uiso 1 1 calc R U . . .
C21 C 0.3228(2) 0.0684(3) 0.27137(13) 0.0153(6) Uani 1 1 d . . . . .
C22 C 0.3268(2) 0.1593(3) 0.31869(13) 0.0175(6) Uani 1 1 d . . . . .
H22 H 0.3195 0.2478 0.3081 0.021 Uiso 1 1 calc R U . . .
C23 C 0.3413(2) 0.1214(3) 0.38157(13) 0.0186(6) Uani 1 1 d . . . . .
H23 H 0.3425 0.1837 0.4139 0.022 Uiso 1 1 calc R U . . .
C24 C 0.35429(19) -0.0079(3) 0.39697(12) 0.0170(6) Uani 1 1 d . . . . .
C25 C 0.35052(19) -0.0993(3) 0.34909(13) 0.0172(6) Uani 1 1 d . . . . .
H25 H 0.3597 -0.1877 0.3595 0.021 Uiso 1 1 calc R U . . .
C26 C 0.3336(2) -0.0616(3) 0.28698(13) 0.0169(6) Uani 1 1 d . . . . .
H26 H 0.3292 -0.1242 0.2545 0.020 Uiso 1 1 calc R U . . .
C27 C 0.3713(2) 0.0330(3) 0.50816(13) 0.0206(7) Uani 1 1 d . . . . .
H27A H 0.3090 0.0843 0.5009 0.025 Uiso 1 1 calc R U . . .
H27B H 0.4289 0.0924 0.5114 0.025 Uiso 1 1 calc R U . . .
C28 C 0.37855(19) -0.0443(3) 0.56792(13) 0.0161(6) Uani 1 1 d . . . . .
C29 C 0.4057(2) 0.0150(3) 0.62699(13) 0.0201(6) Uani 1 1 d . . . . .
H29 H 0.4227 0.1037 0.6292 0.024 Uiso 1 1 calc R U . . .
C30 C 0.4080(2) -0.0543(3) 0.68200(14) 0.0192(6) Uani 1 1 d . . . . .
H30 H 0.4276 -0.0136 0.7218 0.023 Uiso 1 1 calc R U . . .
C31 C 0.3817(2) -0.1831(3) 0.67910(13) 0.0178(6) Uani 1 1 d . . . . .
C32 C 0.3566(2) -0.2430(3) 0.62083(14) 0.0227(7) Uani 1 1 d . . . . .
H32 H 0.3397 -0.3317 0.6187 0.027 Uiso 1 1 calc R U . . .
C33 C 0.3562(2) -0.1742(3) 0.56572(14) 0.0228(7) Uani 1 1 d . . . . .
H33 H 0.3405 -0.2165 0.5261 0.027 Uiso 1 1 calc R U . . .
C34 C 0.3796(2) -0.2560(3) 0.73835(14) 0.0183(6) Uani 1 1 d . . . . .
C35 C 0.3334(2) -0.4518(3) 0.78045(14) 0.0267(7) Uani 1 1 d . . . . .
H35A H 0.3998 -0.4575 0.8072 0.040 Uiso 1 1 calc R U . . .
H35B H 0.3105 -0.5381 0.7664 0.040 Uiso 1 1 calc R U . . .
H35C H 0.2863 -0.4136 0.8046 0.040 Uiso 1 1 calc R U . . .

loop_
_atom_site_aniso_label
_atom_site_aniso_U_11
_atom_site_aniso_U_22
_atom_site_aniso_U_33
_atom_site_aniso_U_23
_atom_site_aniso_U_13
_atom_site_aniso_U_12
Rh1 0.01143(11) 0.01543(11) 0.01573(11) -0.00014(10) 0.00296(8) -0.00032(10)
Cl1 0.0168(4) 0.0386(5) 0.0199(4) -0.0017(3) 0.0065(3) 0.0014(3)
P1 0.0131(3) 0.0145(3) 0.0162(4) 0.0002(3) 0.0032(3) -0.0003(3)
O1 0.0170(12) 0.0296(12) 0.0271(12) -0.0006(10) -0.0011(10) -0.0038(10)
O2 0.0269(12) 0.0212(10) 0.0158(11) -0.0005(9) 0.0021(9) 0.0024(9)
O3 0.0387(14) 0.0312(12) 0.0177(12) -0.0030(10) 0.0050(10) -0.0063(11)
O4 0.0242(12) 0.0206(11) 0.0219(11) 0.0031(9) 0.0019(9) -0.0015(9)
N1 0.0113(12) 0.0152(12) 0.0180(13) -0.0013(10) 0.0022(10) 0.0003(10)
C1 0.0180(17) 0.0164(15) 0.0221(16) 0.0036(13) 0.0084(14) 0.0045(13)
C2 0.0131(15) 0.0192(15) 0.0208(16) -0.0045(12) 0.0029(13) 0.0023(12)
C3 0.0106(15) 0.0175(15) 0.0214(16) 0.0027(12) 0.0026(12) 0.0032(11)
C4 0.0165(16) 0.0177(15) 0.0263(17) -0.0028(13) 0.0033(13) -0.0008(12)
C5 0.0201(17) 0.0170(15) 0.0296(18) 0.0030(13) 0.0033(14) -0.0016(12)
C6 0.0209(17) 0.0267(17) 0.0237(17) 0.0095(14) 0.0051(14) -0.0009(13)
C7 0.0150(16) 0.0219(16) 0.0193(16) 0.0006(13) 0.0027(13) 0.0022(12)
C8 0.0088(14) 0.0154(14) 0.0200(15) 0.0038(12) 0.0013(12) 0.0010(11)
C9 0.0136(15) 0.0160(14) 0.0128(14) -0.0020(11) 0.0044(12) -0.0003(11)
C10 0.0177(15) 0.0148(15) 0.0157(14) 0.0024(11) 0.0039(12) -0.0004(11)
C11 0.0130(15) 0.0217(15) 0.0230(16) -0.0005(13) 0.0034(13) -0.0048(12)
C12 0.0172(16) 0.0221(16) 0.0310(18) 0.0071(14) 0.0033(14) 0.0038(13)
C13 0.0215(18) 0.0207(16) 0.0371(19) 0.0106(14) 0.0118(15) 0.0015(13)
C14 0.0130(16) 0.0189(15) 0.0321(18) 0.0023(13) 0.0091(14) -0.0007(12)
C15 0.0170(16) 0.0153(15) 0.0156(15) 0.0010(12) 0.0051(12) -0.0040(12)
C16 0.0185(16) 0.0165(15) 0.0209(16) 0.0014(12) 0.0042(13) -0.0011(12)
C17 0.0225(17) 0.0202(16) 0.0234(17) -0.0032(13) 0.0095(14) -0.0026(13)
C18 0.0293(18) 0.0201(16) 0.0164(16) -0.0023(12) 0.0052(14) -0.0113(13)
C19 0.0190(17) 0.0245(16) 0.0194(16) 0.0048(13) 0.0011(13) -0.0047(13)
C20 0.0185(16) 0.0192(15) 0.0202(16) 0.0027(12) 0.0049(13) -0.0006(12)
C21 0.0106(15) 0.0206(16) 0.0144(15) 0.0003(12) 0.0012(12) -0.0019(12)
C22 0.0152(15) 0.0160(14) 0.0213(16) 0.0010(12) 0.0028(13) 0.0016(12)
C23 0.0143(15) 0.0221(16) 0.0196(16) -0.0023(13) 0.0037(13) 0.0001(12)
C24 0.0121(13) 0.0217(15) 0.0168(14) 0.0026(13) 0.0016(11) -0.0002(13)
C25 0.0129(15) 0.0156(14) 0.0229(17) 0.0010(13) 0.0027(13) -0.0024(12)
C26 0.0140(15) 0.0164(15) 0.0201(16) -0.0042(12) 0.0030(13) -0.0045(12)
C27 0.0222(16) 0.0205(16) 0.0191(16) -0.0012(12) 0.0035(13) 0.0007(12)
C28 0.0099(14) 0.0208(15) 0.0167(15) -0.0002(12) -0.0001(12) 0.0020(11)
C29 0.0180(15) 0.0182(15) 0.0239(15) -0.0023(13) 0.0030(12) 0.0015(12)
C30 0.0148(15) 0.0227(15) 0.0198(16) -0.0056(13) 0.0025(13) 0.0010(12)
C31 0.0091(14) 0.0240(16) 0.0196(16) -0.0021(13) 0.0012(12) 0.0018(12)
C32 0.0210(17) 0.0207(16) 0.0265(18) -0.0033(13) 0.0043(14) -0.0027(13)
C33 0.0241(17) 0.0248(17) 0.0185(16) -0.0040(13) 0.0011(14) -0.0029(13)
C34 0.0091(15) 0.0234(16) 0.0218(17) 0.0005(13) 0.0010(13) 0.0020(12)
C35 0.0343(19) 0.0188(15) 0.0260(18) 0.0046(13) 0.0026(15) 0.0006(14)

loop_
_atom_type_symbol
_atom_type_description
_atom_type_scat_dispersion_real
_atom_type_scat_dispersion_imag
_atom_type_scat_source
C C 0.0033 0.0016 'International Tables Vol C Tables 4.2.6.8 and 6.1.1.4'
H H 0.0000 0.0000 'International Tables Vol C Tables 4.2.6.8 and 6.1.1.4'
N N 0.0061 0.0033 'International Tables Vol C Tables 4.2.6.8 and 6.1.1.4'
O O 0.0106 0.0060 'International Tables Vol C Tables 4.2.6.8 and 6.1.1.4'
P P 0.1023 0.0942 'International Tables Vol C Tables 4.2.6.8 and 6.1.1.4'
Cl Cl 0.1484 0.1585 'International Tables Vol C Tables 4.2.6.8 and 6.1.1.4'
Rh Rh -1.1178 0.9187 'International Tables Vol C Tables 4.2.6.8 and 6.1.1.4'

loop_
_geom_angle_atom_site_label_1
_geom_angle_atom_site_label_2
_geom_angle_atom_site_label_3
_geom_angle
_geom_angle_site_symmetry_1
_geom_angle_site_symmetry_3
C1 Rh1 N1 176.11(10) . .
C1 Rh1 P1 95.99(8) . .
N1 Rh1 P1 83.60(6) . .
C1 Rh1 Cl1 89.49(8) . .
N1 Rh1 Cl1 90.84(6) . .
P1 Rh1 Cl1 174.35(3) . .
C15 P1 C9 103.62(12) . .
C15 P1 C8 106.74(12) . .
C9 P1 C8 103.46(12) . .
C15 P1 Rh1 121.09(9) . .
C9 P1 Rh1 114.32(8) . .
C8 P1 Rh1 106.08(9) . .
C24 O2 C27 118.1(2) . .
C34 O4 C35 116.1(2) . .
C2 N1 C21 118.0(2) . .
C2 N1 Rh1 124.64(19) . .
C21 N1 Rh1 116.94(16) . .
O1 C1 Rh1 178.1(3) . .
N1 C2 C3 126.6(3) . .
C4 C3 C8 119.7(3) . .
C4 C3 C2 116.6(3) . .
C8 C3 C2 123.5(2) . .
C3 C4 C5 120.5(3) . .
C6 C5 C4 120.0(3) . .
C5 C6 C7 120.0(3) . .
C8 C7 C6 120.5(3) . .
C7 C8 C3 119.2(2) . .
C7 C8 P1 121.9(2) . .
C3 C8 P1 118.9(2) . .
C14 C9 C10 119.5(2) . .
C14 C9 P1 119.0(2) . .
C10 C9 P1 121.5(2) . .
C11 C10 C9 119.9(2) . .
C12 C11 C10 120.1(3) . .
C11 C12 C13 120.1(3) . .
C14 C13 C12 120.0(3) . .
C13 C14 C9 120.4(3) . .
C20 C15 C16 119.0(3) . .
C20 C15 P1 118.8(2) . .
C16 C15 P1 122.1(2) . .
C17 C16 C15 120.3(3) . .
C18 C17 C16 120.1(3) . .
C17 C18 C19 120.4(3) . .
C18 C19 C20 119.7(3) . .
C19 C20 C15 120.5(3) . .
C22 C21 C26 119.8(2) . .
C22 C21 N1 121.7(2) . .
C26 C21 N1 118.5(2) . .
C21 C22 C23 120.2(3) . .
C22 C23 C24 119.8(3) . .
O2 C24 C23 124.6(3) . .
O2 C24 C25 115.6(2) . .
C23 C24 C25 119.8(3) . .
C26 C25 C24 120.1(3) . .
C25 C26 C21 120.2(3) . .
O2 C27 C28 107.6(2) . .
C33 C28 C29 118.8(3) . .
C33 C28 C27 120.8(3) . .
C29 C28 C27 120.4(2) . .
C30 C29 C28 120.6(3) . .
C29 C30 C31 120.0(3) . .
C30 C31 C32 119.7(3) . .
C30 C31 C34 119.9(3) . .
C32 C31 C34 120.4(3) . .
C33 C32 C31 120.3(3) . .
C32 C33 C28 120.6(3) . .
O3 C34 O4 123.2(3) . .
O3 C34 C31 125.3(3) . .
O4 C34 C31 111.5(2) . .

loop_
_geom_bond_atom_site_label_1
_geom_bond_atom_site_label_2
_geom_bond_distance
_geom_bond_site_symmetry_2
Rh1 C1 1.820(3) .
Rh1 N1 2.119(2) .
Rh1 P1 2.2019(7) .
Rh1 Cl1 2.3892(7) .
P1 C15 1.825(3) .
P1 C9 1.831(3) .
P1 C8 1.831(3) .
O1 C1 1.149(3) .
O2 C24 1.368(3) .
O2 C27 1.431(3) .
O3 C34 1.202(3) .
O4 C34 1.342(3) .
O4 C35 1.440(3) .
N1 C2 1.290(3) .
N1 C21 1.442(3) .
C2 C3 1.473(4) .
C3 C4 1.391(4) .
C3 C8 1.411(4) .
C4 C5 1.392(4) .
C5 C6 1.381(4) .
C6 C7 1.400(4) .
C7 C8 1.389(4) .
C9 C14 1.390(4) .
C9 C10 1.393(3) .
C10 C11 1.388(4) .
C11 C12 1.383(4) .
C12 C13 1.387(4) .
C13 C14 1.379(4) .
C15 C20 1.396(4) .
C15 C16 1.397(4) .
C16 C17 1.384(4) .
C17 C18 1.384(4) .
C18 C19 1.388(4) .
C19 C20 1.388(4) .
C21 C22 1.384(4) .
C21 C26 1.396(4) .
C22 C23 1.390(4) .
C23 C24 1.391(4) .
C24 C25 1.397(4) .
C25 C26 1.373(4) .
C27 C28 1.506(4) .
C28 C33 1.385(4) .
C28 C29 1.402(4) .
C29 C30 1.383(4) .
C30 C31 1.386(4) .
C31 C32 1.388(4) .
C31 C34 1.489(4) .
C32 C33 1.385(4) .

loop_
_geom_torsion_atom_site_label_1
_geom_torsion_atom_site_label_2
_geom_torsion_atom_site_label_3
_geom_torsion_atom_site_label_4
_geom_torsion
_geom_torsion_site_symmetry_1
_geom_torsion_site_symmetry_2
_geom_torsion_site_symmetry_3
_geom_torsion_site_symmetry_4
C21 N1 C2 C3 172.8(2) . . . .
Rh1 N1 C2 C3 -14.9(4) . . . .
N1 C2 C3 C4 159.2(3) . . . .
N1 C2 C3 C8 -26.3(4) . . . .
C8 C3 C4 C5 0.6(4) . . . .
C2 C3 C4 C5 175.3(2) . . . .
C3 C4 C5 C6 -1.9(4) . . . .
C4 C5 C6 C7 1.3(4) . . . .
C5 C6 C7 C8 0.6(4) . . . .
C6 C7 C8 C3 -1.8(4) . . . .
C6 C7 C8 P1 178.2(2) . . . .
C4 C3 C8 C7 1.2(4) . . . .
C2 C3 C8 C7 -173.1(2) . . . .
C4 C3 C8 P1 -178.8(2) . . . .
C2 C3 C8 P1 6.9(4) . . . .
C15 P1 C8 C7 -8.4(3) . . . .
C9 P1 C8 C7 100.6(2) . . . .
Rh1 P1 C8 C7 -138.8(2) . . . .
C15 P1 C8 C3 171.6(2) . . . .
C9 P1 C8 C3 -79.4(2) . . . .
Rh1 P1 C8 C3 41.2(2) . . . .
C15 P1 C9 C14 -84.4(2) . . . .
C8 P1 C9 C14 164.3(2) . . . .
Rh1 P1 C9 C14 49.4(2) . . . .
C15 P1 C9 C10 95.7(2) . . . .
C8 P1 C9 C10 -15.6(2) . . . .
Rh1 P1 C9 C10 -130.5(2) . . . .
C14 C9 C10 C11 1.2(4) . . . .
P1 C9 C10 C11 -178.9(2) . . . .
C9 C10 C11 C12 -0.4(4) . . . .
C10 C11 C12 C13 -0.9(4) . . . .
C11 C12 C13 C14 1.2(5) . . . .
C12 C13 C14 C9 -0.4(5) . . . .
C10 C9 C14 C13 -0.8(4) . . . .
P1 C9 C14 C13 179.2(2) . . . .
C9 P1 C15 C20 174.7(2) . . . .
C8 P1 C15 C20 -76.5(2) . . . .
Rh1 P1 C15 C20 44.8(2) . . . .
C9 P1 C15 C16 -2.5(2) . . . .
C8 P1 C15 C16 106.3(2) . . . .
Rh1 P1 C15 C16 -132.39(19) . . . .
C20 C15 C16 C17 0.1(4) . . . .
P1 C15 C16 C17 177.3(2) . . . .
C15 C16 C17 C18 -0.1(4) . . . .
C16 C17 C18 C19 0.2(4) . . . .
C17 C18 C19 C20 -0.2(4) . . . .
C18 C19 C20 C15 0.1(4) . . . .
C16 C15 C20 C19 -0.1(4) . . . .
P1 C15 C20 C19 -177.4(2) . . . .
C2 N1 C21 C22 42.9(4) . . . .
Rh1 N1 C21 C22 -130.1(2) . . . .
C2 N1 C21 C26 -136.7(3) . . . .
Rh1 N1 C21 C26 50.4(3) . . . .
C26 C21 C22 C23 -0.1(4) . . . .
N1 C21 C22 C23 -179.6(2) . . . .
C21 C22 C23 C24 1.5(4) . . . .
C27 O2 C24 C23 3.3(4) . . . .
C27 O2 C24 C25 -177.0(2) . . . .
C22 C23 C24 O2 178.4(2) . . . .
C22 C23 C24 C25 -1.3(4) . . . .
O2 C24 C25 C26 180.0(2) . . . .
C23 C24 C25 C26 -0.3(4) . . . .
C24 C25 C26 C21 1.8(4) . . . .
C22 C21 C26 C25 -1.5(4) . . . .
N1 C21 C26 C25 178.0(2) . . . .
C24 O2 C27 C28 172.8(2) . . . .
O2 C27 C28 C33 -18.1(4) . . . .
O2 C27 C28 C29 163.5(2) . . . .
C33 C28 C29 C30 -1.4(4) . . . .
C27 C28 C29 C30 177.0(3) . . . .
C28 C29 C30 C31 -1.1(4) . . . .
C29 C30 C31 C32 2.3(4) . . . .
C29 C30 C31 C34 -177.1(2) . . . .
C30 C31 C32 C33 -1.1(4) . . . .
C34 C31 C32 C33 178.4(3) . . . .
C31 C32 C33 C28 -1.4(4) . . . .
C29 C28 C33 C32 2.7(4) . . . .
C27 C28 C33 C32 -175.8(3) . . . .
C35 O4 C34 O3 -1.5(4) . . . .
C35 O4 C34 C31 179.8(2) . . . .
C30 C31 C34 O3 -7.6(4) . . . .
C32 C31 C34 O3 172.9(3) . . . .
C30 C31 C34 O4 171.0(2) . . . .
C32 C31 C34 O4 -8.4(4) . . . .
